data_1512086
loop_
_publ_author_name
'Feng, Xian'
'Wang, Qian'
'Lin, Wei'
'Dou, Guo-Lan'
'Huang, Zhi-Bin'
'Shi, Da-Qing'

_publ_section_title
;
 Highly Efficient Synthesis of Polysubstituted Pyrroles via Four-Component
 Domino Reaction
;
_journal_issue 10
_journal_name_full 'Organic Letters'
_journal_page_first 2542
_journal_paper_doi 10.1021/ol4010382
_journal_volume 15
_journal_year 2013
_chemical_formula_sum 'C25 H22 Cl N3 O5'
_chemical_formula_weight 479.91
_chemical_name_systematic
; 
 ? 
;
_space_group_IT_number 2
_symmetry_cell_setting triclinic
_symmetry_space_group_name_Hall '-P 1'
_symmetry_space_group_name_H-M 'P -1'
_atom_sites_solution_hydrogens geom
_atom_sites_solution_primary direct
_atom_sites_solution_secondary difmap
_audit_creation_method SHELXL-97
_cell_angle_alpha 74.6670(10)
_cell_angle_beta 81.908(2)
_cell_angle_gamma 63.4950(10)
_cell_formula_units_Z 2
_cell_length_a 10.8394(11)
_cell_length_b 11.4488(12)
_cell_length_c 11.4719(9)
_cell_measurement_reflns_used 794
_cell_measurement_temperature 293(2)
_cell_measurement_theta_max 28.3599
_cell_measurement_theta_min 2.6423
_cell_volume 1228.2(2)
_computing_cell_refinement 'Bruker FRAMBO'
_computing_data_collection 'Bruker FRAMBO'
_computing_data_reduction 'Bruker SAINT'
_computing_molecular_graphics 'Bruker SHELXTL'
_computing_publication_material 'Bruker SHELXTL'
_computing_structure_refinement 'SHELXL-97 (Sheldrick, 1997)'
_computing_structure_solution 'SHELXS-97 (Sheldrick, 1990)'
_diffrn_ambient_temperature 293(2)
_diffrn_measured_fraction_theta_full 0.998
_diffrn_measured_fraction_theta_max 0.998
_diffrn_measurement_device_type 'CCD area detector'
_diffrn_measurement_method 'phi and omega scans'
_diffrn_radiation_monochromator graphite
_diffrn_radiation_source 'fine-focus sealed tube'
_diffrn_radiation_type MoK\a
_diffrn_radiation_wavelength 0.71073
_diffrn_reflns_av_R_equivalents 0.0373
_diffrn_reflns_av_sigmaI/netI 0.0792
_diffrn_reflns_limit_h_max 11
_diffrn_reflns_limit_h_min -12
_diffrn_reflns_limit_k_max 10
_diffrn_reflns_limit_k_min -13
_diffrn_reflns_limit_l_max 13
_diffrn_reflns_limit_l_min -13
_diffrn_reflns_number 7635
_diffrn_reflns_theta_full 25.02
_diffrn_reflns_theta_max 25.02
_diffrn_reflns_theta_min 2.76
_exptl_absorpt_coefficient_mu 0.195
_exptl_absorpt_correction_T_max 0.9731
_exptl_absorpt_correction_T_min 0.9224
_exptl_absorpt_correction_type multi-scan
_exptl_absorpt_process_details sadabs
_exptl_crystal_density_diffrn 1.298
_exptl_crystal_density_method 'not measured'
_exptl_crystal_F_000 500
_exptl_crystal_size_max 0.42
_exptl_crystal_size_mid 0.20
_exptl_crystal_size_min 0.14
_refine_diff_density_max 0.425
_refine_diff_density_min -0.301
_refine_diff_density_rms 0.044
_refine_ls_extinction_method none
_refine_ls_goodness_of_fit_ref 1.013
_refine_ls_hydrogen_treatment mixed
_refine_ls_matrix_type full
_refine_ls_number_parameters 309
_refine_ls_number_reflns 4325
_refine_ls_number_restraints 0
_refine_ls_restrained_S_all 1.013
_refine_ls_R_factor_all 0.1129
_refine_ls_R_factor_gt 0.0563
_refine_ls_shift/su_max 0.001
_refine_ls_shift/su_mean 0.000
_refine_ls_structure_factor_coef Fsqd
_refine_ls_weighting_details 'calc w=1/[\s^2^(Fo^2^)+(0.0447P)^2^+0.2624P] where P=(Fo^2^+2Fc^2^)/3'
_refine_ls_weighting_scheme calc
_refine_ls_wR_factor_gt 0.1102
_refine_ls_wR_factor_ref 0.1424
_reflns_number_gt 2481
_reflns_number_total 4325
_reflns_threshold_expression >2sigma(I)
_cod_data_source_file ol4010382_si_001.cif
_cod_data_source_block 121225a
_cod_depositor_comments
;
The following automatic conversions were performed:

'_symmetry_cell_setting' value 'Triclinic' changed to 'triclinic'
according to /home/saulius/struct/CIF-dictionaries/cif_core.dic
dictionary named 'cif_core.dic' version 2.3.1 from 2005-06-27.

Automatic conversion script
Id: cif_fix_values 1891 2012-01-12 08:04:46Z andrius 
;
_cod_original_sg_symbol_H-M P-1
_cod_database_code 1512086

loop_
_symmetry_equiv_pos_as_xyz
'x, y, z'
'-x, -y, -z'

loop_
_atom_site_label
_atom_site_type_symbol
_atom_site_fract_x
_atom_site_fract_y
_atom_site_fract_z
_atom_site_U_iso_or_equiv
_atom_site_adp_type
_atom_site_occupancy
_atom_site_symmetry_multiplicity
_atom_site_calc_flag
_atom_site_refinement_flags
Cl1 Cl 0.25084(14) 0.72581(13) -0.04586(8) 0.0916(4) Uani 1 1 d .
N1 N 0.2433(2) 0.4795(2) 0.47703(19) 0.0355(6) Uani 1 1 d .
N2 N 0.0476(3) 0.5161(3) 0.8447(2) 0.0559(8) Uani 1 1 d .
H2A H -0.0251 0.5364 0.8908 0.067 Uiso 1 1 calc R
H2B H 0.0401 0.5386 0.7674 0.067 Uiso 1 1 calc R
N3 N 0.5126(3) 0.2122(4) 0.8904(3) 0.0784(11) Uani 1 1 d .
O1 O 0.3044(2) 0.2135(2) 0.39453(18) 0.0502(6) Uani 1 1 d .
O2 O 0.0772(2) 0.3408(3) 0.4024(2) 0.0582(7) Uani 1 1 d .
O3 O 0.2321(2) 0.1950(2) 0.83381(17) 0.0521(6) Uani 1 1 d .
O4 O 0.2050(3) 0.1302(2) 0.67449(19) 0.0570(7) Uani 1 1 d .
O5 O 0.1920(2) 0.4143(2) 1.00171(17) 0.0553(7) Uani 1 1 d .
C1 C 0.2260(3) 0.3642(3) 0.5189(2) 0.0340(7) Uani 1 1 d .
C2 C 0.2379(3) 0.3272(3) 0.6430(2) 0.0347(7) Uani 1 1 d .
C3 C 0.2646(3) 0.4253(3) 0.6767(2) 0.0331(7) Uani 1 1 d .
C4 C 0.2652(3) 0.5196(3) 0.5748(2) 0.0349(7) Uani 1 1 d .
C5 C 0.2838(3) 0.6427(3) 0.5599(2) 0.0381(8) Uani 1 1 d .
C6 C 0.2075(4) 0.7320(3) 0.6325(3) 0.0523(10) Uani 1 1 d .
H6 H 0.1411 0.7164 0.6866 0.063 Uiso 1 1 calc R
C7 C 0.2292(4) 0.8447(4) 0.6254(3) 0.0655(11) Uani 1 1 d .
H7 H 0.1785 0.9030 0.6755 0.079 Uiso 1 1 calc R
C8 C 0.3249(4) 0.8696(4) 0.5448(3) 0.0627(11) Uani 1 1 d .
H8 H 0.3403 0.9442 0.5408 0.075 Uiso 1 1 calc R
C9 C 0.3986(4) 0.7842(4) 0.4696(3) 0.0577(10) Uani 1 1 d .
H9 H 0.4620 0.8025 0.4135 0.069 Uiso 1 1 calc R
C10 C 0.3787(3) 0.6716(3) 0.4771(3) 0.0460(8) Uani 1 1 d .
H10 H 0.4294 0.6142 0.4262 0.055 Uiso 1 1 calc R
C11 C 0.2444(3) 0.5433(3) 0.3503(2) 0.0390(8) Uani 1 1 d .
C12 C 0.3471(4) 0.4733(4) 0.2751(3) 0.0501(9) Uani 1 1 d .
H12 H 0.4151 0.3887 0.3067 0.060 Uiso 1 1 calc R
C13 C 0.3473(4) 0.5305(4) 0.1525(3) 0.0593(10) Uani 1 1 d .
H13 H 0.4144 0.4837 0.1010 0.071 Uiso 1 1 calc R
C14 C 0.2495(4) 0.6545(4) 0.1083(3) 0.0546(10) Uani 1 1 d .
C15 C 0.1485(4) 0.7266(4) 0.1826(3) 0.0617(10) Uani 1 1 d .
H15 H 0.0830 0.8125 0.1507 0.074 Uiso 1 1 calc R
C16 C 0.1456(4) 0.6692(4) 0.3059(3) 0.0510(9) Uani 1 1 d .
H16 H 0.0776 0.7158 0.3570 0.061 Uiso 1 1 calc R
C17 C 0.1915(4) 0.3046(3) 0.4340(3) 0.0393(8) Uani 1 1 d .
C18 C 0.2892(4) 0.1602(4) 0.2978(3) 0.0645(11) Uani 1 1 d .
H18A H 0.2328 0.2326 0.2345 0.077 Uiso 1 1 calc R
H18B H 0.2456 0.0999 0.3289 0.077 Uiso 1 1 calc R
C19 C 0.4306(4) 0.0870(5) 0.2494(4) 0.0938(15) Uani 1 1 d .
H19A H 0.4669 0.1500 0.2077 0.141 Uiso 1 1 calc R
H19B H 0.4267 0.0386 0.1943 0.141 Uiso 1 1 calc R
H19C H 0.4891 0.0253 0.3150 0.141 Uiso 1 1 calc R
C20 C 0.2237(3) 0.2072(3) 0.7160(3) 0.0401(8) Uani 1 1 d .
C21 C 0.2341(4) 0.0737(4) 0.9167(3) 0.0710(12) Uani 1 1 d .
H21A H 0.3285 0.0061 0.9288 0.085 Uiso 1 1 calc R
H21B H 0.1840 0.0386 0.8832 0.085 Uiso 1 1 calc R
C22 C 0.1697(5) 0.1055(5) 1.0328(3) 0.0923(15) Uani 1 1 d .
H22A H 0.2182 0.1426 1.0643 0.138 Uiso 1 1 calc R
H22B H 0.1738 0.0252 1.0890 0.138 Uiso 1 1 calc R
H22C H 0.0752 0.1694 1.0208 0.138 Uiso 1 1 calc R
C23 C 0.1709(3) 0.4505(3) 0.8925(3) 0.0422(8) Uani 1 1 d .
C24 C 0.2934(3) 0.4254(3) 0.8021(2) 0.0379(8) Uani 1 1 d .
H24 H 0.3171 0.5008 0.7916 0.046 Uiso 1 1 calc R
C25 C 0.4151(4) 0.3053(4) 0.8540(3) 0.0494(9) Uani 1 1 d .

loop_
_atom_site_aniso_label
_atom_site_aniso_U_11
_atom_site_aniso_U_22
_atom_site_aniso_U_33
_atom_site_aniso_U_23
_atom_site_aniso_U_13
_atom_site_aniso_U_12
Cl1 0.1412(11) 0.1058(10) 0.0333(5) 0.0097(5) -0.0094(6) -0.0698(9)
N1 0.0423(16) 0.0389(17) 0.0246(12) -0.0080(12) 0.0016(11) -0.0170(13)
N2 0.0457(18) 0.078(2) 0.0266(13) -0.0123(14) 0.0043(13) -0.0125(17)
N3 0.059(2) 0.080(3) 0.077(2) -0.009(2) -0.0177(19) -0.014(2)
O1 0.0538(15) 0.0553(16) 0.0416(12) -0.0258(12) -0.0029(11) -0.0147(13)
O2 0.0495(15) 0.0741(19) 0.0545(14) -0.0265(13) -0.0123(13) -0.0199(14)
O3 0.0788(17) 0.0500(16) 0.0279(11) -0.0007(10) -0.0028(11) -0.0321(14)
O4 0.0835(18) 0.0490(16) 0.0490(14) -0.0112(12) -0.0017(13) -0.0376(14)
O5 0.0584(15) 0.0709(18) 0.0247(11) -0.0098(11) -0.0012(11) -0.0179(13)
C1 0.0351(18) 0.0372(19) 0.0292(15) -0.0107(14) 0.0010(14) -0.0138(15)
C2 0.0370(18) 0.037(2) 0.0288(16) -0.0101(14) 0.0027(14) -0.0142(16)
C3 0.0381(18) 0.0364(19) 0.0250(15) -0.0100(14) 0.0041(14) -0.0159(16)
C4 0.0361(18) 0.041(2) 0.0295(16) -0.0131(15) 0.0030(14) -0.0162(16)
C5 0.047(2) 0.039(2) 0.0286(16) -0.0072(14) -0.0032(15) -0.0183(17)
C6 0.072(3) 0.048(2) 0.0386(18) -0.0138(17) 0.0081(18) -0.028(2)
C7 0.097(3) 0.051(3) 0.051(2) -0.0216(19) 0.005(2) -0.030(2)
C8 0.087(3) 0.053(3) 0.061(2) -0.010(2) -0.007(2) -0.041(2)
C9 0.058(2) 0.055(3) 0.062(2) -0.006(2) 0.0017(19) -0.030(2)
C10 0.048(2) 0.043(2) 0.0468(19) -0.0096(16) 0.0016(17) -0.0200(18)
C11 0.050(2) 0.044(2) 0.0259(15) -0.0060(15) -0.0026(15) -0.0235(18)
C12 0.064(2) 0.048(2) 0.0319(17) -0.0111(16) 0.0036(17) -0.0193(19)
C13 0.081(3) 0.065(3) 0.0336(18) -0.0137(19) 0.0092(19) -0.035(2)
C14 0.076(3) 0.064(3) 0.0285(17) -0.0009(18) -0.0068(19) -0.038(2)
C15 0.068(3) 0.054(3) 0.052(2) 0.0054(19) -0.019(2) -0.020(2)
C16 0.051(2) 0.054(3) 0.0392(18) -0.0051(17) -0.0025(17) -0.018(2)
C17 0.050(2) 0.041(2) 0.0277(16) -0.0095(15) -0.0011(16) -0.0197(18)
C18 0.078(3) 0.063(3) 0.049(2) -0.031(2) -0.013(2) -0.015(2)
C19 0.093(3) 0.105(4) 0.087(3) -0.069(3) 0.014(3) -0.024(3)
C20 0.042(2) 0.039(2) 0.0366(18) -0.0126(16) -0.0006(15) -0.0131(17)
C21 0.100(3) 0.055(3) 0.044(2) 0.0055(19) 0.004(2) -0.033(2)
C22 0.123(4) 0.111(4) 0.041(2) 0.000(2) 0.009(2) -0.061(3)
C23 0.051(2) 0.044(2) 0.0287(17) -0.0100(15) 0.0005(16) -0.0169(18)
C24 0.047(2) 0.041(2) 0.0262(15) -0.0091(14) -0.0020(15) -0.0184(17)
C25 0.053(2) 0.058(3) 0.0361(18) -0.0102(18) -0.0021(18) -0.024(2)

loop_
_atom_type_symbol
_atom_type_description
_atom_type_scat_dispersion_real
_atom_type_scat_dispersion_imag
_atom_type_scat_source
C C 0.0033 0.0016 'International Tables Vol C Tables 4.2.6.8 and 6.1.1.4'
H H 0.0000 0.0000 'International Tables Vol C Tables 4.2.6.8 and 6.1.1.4'
O O 0.0106 0.0060 'International Tables Vol C Tables 4.2.6.8 and 6.1.1.4'
N N 0.0061 0.0033 'International Tables Vol C Tables 4.2.6.8 and 6.1.1.4'
Cl Cl 0.1484 0.1585 'International Tables Vol C Tables 4.2.6.8 and 6.1.1.4'

loop_
_geom_angle_atom_site_label_1
_geom_angle_atom_site_label_2
_geom_angle_atom_site_label_3
_geom_angle
C1 N1 C4 109.4(2)
C1 N1 C11 123.6(2)
C4 N1 C11 126.9(2)
C23 N2 H2A 120.0
C23 N2 H2B 120.0
H2A N2 H2B 120.0
C17 O1 C18 117.1(3)
C20 O3 C21 118.0(3)
N1 C1 C2 108.5(2)
N1 C1 C17 120.4(2)
C2 C1 C17 131.0(3)
C1 C2 C3 106.6(3)
C1 C2 C20 122.1(3)
C3 C2 C20 131.3(3)
C4 C3 C2 108.5(2)
C4 C3 C24 124.3(3)
C2 C3 C24 127.1(3)
C3 C4 N1 106.9(2)
C3 C4 C5 130.4(3)
N1 C4 C5 122.7(2)
C6 C5 C10 118.1(3)
C6 C5 C4 119.6(3)
C10 C5 C4 122.3(3)
C5 C6 C7 120.7(3)
C5 C6 H6 119.6
C7 C6 H6 119.6
C8 C7 C6 120.0(3)
C8 C7 H7 120.0
C6 C7 H7 120.0
C7 C8 C9 120.0(3)
C7 C8 H8 120.0
C9 C8 H8 120.0
C8 C9 C10 120.3(3)
C8 C9 H9 119.9
C10 C9 H9 119.9
C9 C10 C5 120.8(3)
C9 C10 H10 119.6
C5 C10 H10 119.6
C16 C11 C12 121.1(3)
C16 C11 N1 120.6(3)
C12 C11 N1 118.4(3)
C13 C12 C11 119.4(3)
C13 C12 H12 120.3
C11 C12 H12 120.3
C14 C13 C12 119.7(3)
C14 C13 H13 120.2
C12 C13 H13 120.2
C13 C14 C15 121.5(3)
C13 C14 Cl1 119.4(3)
C15 C14 Cl1 119.1(3)
C14 C15 C16 119.4(4)
C14 C15 H15 120.3
C16 C15 H15 120.3
C11 C16 C15 118.9(3)
C11 C16 H16 120.5
C15 C16 H16 120.5
O2 C17 O1 125.4(3)
O2 C17 C1 123.7(3)
O1 C17 C1 110.8(3)
O1 C18 C19 106.8(3)
O1 C18 H18A 110.4
C19 C18 H18A 110.4
O1 C18 H18B 110.4
C19 C18 H18B 110.4
H18A C18 H18B 108.6
C18 C19 H19A 109.5
C18 C19 H19B 109.5
H19A C19 H19B 109.5
C18 C19 H19C 109.5
H19A C19 H19C 109.5
H19B C19 H19C 109.5
O4 C20 O3 124.2(3)
O4 C20 C2 124.1(3)
O3 C20 C2 111.7(3)
O3 C21 C22 109.0(3)
O3 C21 H21A 109.9
C22 C21 H21A 109.9
O3 C21 H21B 109.9
C22 C21 H21B 109.9
H21A C21 H21B 108.3
C21 C22 H22A 109.5
C21 C22 H22B 109.5
H22A C22 H22B 109.5
C21 C22 H22C 109.5
H22A C22 H22C 109.5
H22B C22 H22C 109.5
O5 C23 N2 124.7(3)
O5 C23 C24 119.6(3)
N2 C23 C24 115.7(3)
C25 C24 C3 112.4(2)
C25 C24 C23 110.7(3)
C3 C24 C23 115.6(3)
C25 C24 H24 105.8
C3 C24 H24 105.8
C23 C24 H24 105.8
N3 C25 C24 177.5(4)

loop_
_geom_bond_atom_site_label_1
_geom_bond_atom_site_label_2
_geom_bond_distance
Cl1 C14 1.742(3)
N1 C1 1.366(4)
N1 C4 1.404(3)
N1 C11 1.445(3)
N2 C23 1.321(4)
N2 H2A 0.8600
N2 H2B 0.8600
N3 C25 1.145(4)
O1 C17 1.321(4)
O1 C18 1.460(3)
O2 C17 1.195(4)
O3 C20 1.333(3)
O3 C21 1.453(4)
O4 C20 1.206(3)
O5 C23 1.231(3)
C1 C2 1.381(4)
C1 C17 1.495(4)
C2 C3 1.431(4)
C2 C20 1.468(4)
C3 C4 1.367(4)
C3 C24 1.515(4)
C4 C5 1.474(4)
C5 C6 1.388(4)
C5 C10 1.390(4)
C6 C7 1.391(4)
C6 H6 0.9300
C7 C8 1.367(5)
C7 H7 0.9300
C8 C9 1.376(5)
C8 H8 0.9300
C9 C10 1.378(4)
C9 H9 0.9300
C10 H10 0.9300
C11 C16 1.369(4)
C11 C12 1.387(4)
C12 C13 1.386(4)
C12 H12 0.9300
C13 C14 1.351(5)
C13 H13 0.9300
C14 C15 1.382(5)
C15 C16 1.396(4)
C15 H15 0.9300
C16 H16 0.9300
C18 C19 1.490(5)
C18 H18A 0.9700
C18 H18B 0.9700
C19 H19A 0.9600
C19 H19B 0.9600
C19 H19C 0.9600
C21 C22 1.470(4)
C21 H21A 0.9700
C21 H21B 0.9700
C22 H22A 0.9600
C22 H22B 0.9600
C22 H22C 0.9600
C23 C24 1.533(4)
C24 C25 1.468(5)
C24 H24 0.9800

loop_
_geom_torsion_atom_site_label_1
_geom_torsion_atom_site_label_2
_geom_torsion_atom_site_label_3
_geom_torsion_atom_site_label_4
_geom_torsion
C4 N1 C1 C2 -0.7(3)
C11 N1 C1 C2 176.7(3)
C4 N1 C1 C17 175.9(3)
C11 N1 C1 C17 -6.7(4)
N1 C1 C2 C3 -0.4(3)
C17 C1 C2 C3 -176.4(3)
N1 C1 C2 C20 179.6(3)
C17 C1 C2 C20 3.5(5)
C1 C2 C3 C4 1.3(3)
C20 C2 C3 C4 -178.7(3)
C1 C2 C3 C24 -176.4(3)
C20 C2 C3 C24 3.6(5)
C2 C3 C4 N1 -1.7(3)
C24 C3 C4 N1 176.1(2)
C2 C3 C4 C5 178.2(3)
C24 C3 C4 C5 -4.0(5)
C1 N1 C4 C3 1.5(3)
C11 N1 C4 C3 -175.8(3)
C1 N1 C4 C5 -178.4(3)
C11 N1 C4 C5 4.3(5)
C3 C4 C5 C6 -49.2(5)
N1 C4 C5 C6 130.7(3)
C3 C4 C5 C10 129.0(3)
N1 C4 C5 C10 -51.2(4)
C10 C5 C6 C7 -2.2(5)
C4 C5 C6 C7 176.0(3)
C5 C6 C7 C8 1.1(6)
C6 C7 C8 C9 0.9(6)
C7 C8 C9 C10 -1.6(6)
C8 C9 C10 C5 0.4(5)
C6 C5 C10 C9 1.5(5)
C4 C5 C10 C9 -176.7(3)
C1 N1 C11 C16 117.0(3)
C4 N1 C11 C16 -66.1(4)
C1 N1 C11 C12 -62.4(4)
C4 N1 C11 C12 114.5(3)
C16 C11 C12 C13 -1.7(5)
N1 C11 C12 C13 177.7(3)
C11 C12 C13 C14 1.4(5)
C12 C13 C14 C15 0.0(6)
C12 C13 C14 Cl1 179.8(3)
C13 C14 C15 C16 -1.2(6)
Cl1 C14 C15 C16 179.0(3)
C12 C11 C16 C15 0.6(5)
N1 C11 C16 C15 -178.8(3)
C14 C15 C16 C11 0.8(5)
C18 O1 C17 O2 4.9(5)
C18 O1 C17 C1 -171.4(3)
N1 C1 C17 O2 -82.8(4)
C2 C1 C17 O2 92.9(4)
N1 C1 C17 O1 93.6(3)
C2 C1 C17 O1 -90.7(4)
C17 O1 C18 C19 166.5(3)
C21 O3 C20 O4 7.1(5)
C21 O3 C20 C2 -173.8(3)
C1 C2 C20 O4 2.3(5)
C3 C2 C20 O4 -177.7(3)
C1 C2 C20 O3 -176.8(3)
C3 C2 C20 O3 3.2(5)
C20 O3 C21 C22 -149.5(3)
C4 C3 C24 C25 -118.5(3)
C2 C3 C24 C25 58.9(4)
C4 C3 C24 C23 113.1(3)
C2 C3 C24 C23 -69.5(4)
O5 C23 C24 C25 29.4(4)
N2 C23 C24 C25 -153.2(3)
O5 C23 C24 C3 158.6(3)
N2 C23 C24 C3 -24.0(4)
C3 C24 C25 N3 45(9)
C23 C24 C25 N3 176(100)
